data_7021401
loop_
_publ_author_name
'Rossini, Aaron J.'
'Macgregor, Alan W.'
'Smith, Anita S.'
'Schatte, Gabriele'
'Schurko, Robert W.'
'Briand, Glen G.'

_publ_section_title
;
 Structural variation in ethylenediamine and -diphosphine adducts of
 (2,6-Me2C6H3S)2Pb: a single crystal X-ray diffraction and (207)Pb
 solid-state NMR spectroscopy study.
;
_journal_issue 26
_journal_name_full 'Dalton transactions (Cambridge, England : 2003)'
_journal_page_first 9533
_journal_page_last 9546
_journal_paper_doi 10.1039/c3dt33070b
_journal_volume 42
_journal_year 2013
_chemical_formula_moiety 'C38 H52 N2 Pb2 S4, C7 H8'
_chemical_formula_sum 'C45 H60 N2 Pb2 S4'
_chemical_formula_weight 1171.57
_chemical_name_systematic
;
?
;
_space_group_crystal_system triclinic
_space_group_IT_number 2
_space_group_name_Hall '-P 1'
_space_group_name_H-M_alt 'P -1'
_symmetry_space_group_name_Hall '-P 1'
_symmetry_space_group_name_H-M 'P -1'
_atom_sites_solution_hydrogens geom
_audit_creation_method 'manual editing of SHELXL-2012 template'
_cell_angle_alpha 99.7056(8)
_cell_angle_beta 109.4720(8)
_cell_angle_gamma 90.8606(8)
_cell_formula_units_Z 2
_cell_length_a 11.91250(10)
_cell_length_b 14.0434(2)
_cell_length_c 14.9513(2)
_cell_measurement_reflns_used 10729
_cell_measurement_temperature 173(2)
_cell_measurement_theta_max 27.88
_cell_measurement_theta_min 1.00
_cell_volume 2317.59(5)
_computing_cell_refinement 'HKL DENZO and SCALEPACK, Bruker AXS/Nonius'
_computing_data_collection 'COLLECT, Bruker AXS/Nonius'
_computing_data_reduction 'HKL DENZO and SCALEPACK, Bruker AXS/Nonius'
_computing_molecular_graphics 'XP (SHELXTL-NT v6.14, Bruker AXS)'
_computing_publication_material 'WinGX v1.80.05 2009 (L. J. Farrugia)'
_computing_structure_refinement 'SHELXL-2012 (Sheldrick, 2008)'
_computing_structure_solution 'SHELXS-97 (Sheldrick, 2008)'
_diffrn_ambient_temperature 173(2)
_diffrn_detector_area_resol_mean 9
_diffrn_measured_fraction_theta_full 0.999
_diffrn_measured_fraction_theta_max 0.997
_diffrn_measurement_device '95mm CCD camera on \k-goniostat'
_diffrn_measurement_device_type 'KappaCCD (BruKer AXS-Nonius, FR540C)'
_diffrn_measurement_method 'CCD rotation images, thick slices'
_diffrn_radiation_monochromator 'horizonally mounted graphite crystal'
_diffrn_radiation_source 'Nonius FR590D, fine-focus sealed tube'
_diffrn_radiation_type MoK\a
_diffrn_radiation_wavelength 0.71073
_diffrn_reflns_av_R_equivalents 0.0185
_diffrn_reflns_av_unetI/netI 0.0282
_diffrn_reflns_Laue_measured_fraction_full 0.999
_diffrn_reflns_Laue_measured_fraction_max 0.997
_diffrn_reflns_limit_h_max 15
_diffrn_reflns_limit_h_min -15
_diffrn_reflns_limit_k_max 18
_diffrn_reflns_limit_k_min -18
_diffrn_reflns_limit_l_max 19
_diffrn_reflns_limit_l_min -19
_diffrn_reflns_number 20994
_diffrn_reflns_point_group_measured_fraction_full 0.999
_diffrn_reflns_point_group_measured_fraction_max 0.997
_diffrn_reflns_theta_full 25.242
_diffrn_reflns_theta_max 27.902
_diffrn_reflns_theta_min 2.700
_exptl_absorpt_coefficient_mu 7.467
_exptl_absorpt_correction_T_max 0.31
_exptl_absorpt_correction_T_min 0.31
_exptl_absorpt_correction_type multi-scan
_exptl_absorpt_process_details 'HKL Scalepack (Otwinowski & Minor 1997)'
_exptl_crystal_colour yellow
_exptl_crystal_density_diffrn 1.679
_exptl_crystal_density_method 'not measured'
_exptl_crystal_description block
_exptl_crystal_F_000 1144
_exptl_crystal_size_max 0.200
_exptl_crystal_size_mid 0.200
_exptl_crystal_size_min 0.200
_refine_diff_density_max 0.825
_refine_diff_density_min -1.065
_refine_diff_density_rms 0.101
_refine_ls_extinction_method none
_refine_ls_goodness_of_fit_ref 1.074
_refine_ls_hydrogen_treatment constr
_refine_ls_matrix_type full
_refine_ls_number_parameters 510
_refine_ls_number_reflns 11047
_refine_ls_number_restraints 10
_refine_ls_restrained_S_all 1.075
_refine_ls_R_factor_all 0.0308
_refine_ls_R_factor_gt 0.0236
_refine_ls_shift/su_max 0.002
_refine_ls_shift/su_mean 0.000
_refine_ls_structure_factor_coef Fsqd
_refine_ls_weighting_details
;
w=1/[\s^2^(Fo^2^)+(0.0160P)^2^+2.7486P]
where P=(Fo^2^+2Fc^2^)/3
;
_refine_ls_weighting_scheme calc
_refine_ls_wR_factor_gt 0.0480
_refine_ls_wR_factor_ref 0.0506
_reflns_Friedel_coverage 0.000
_reflns_number_gt 9667
_reflns_number_total 11047
_reflns_threshold_expression 'I > 2\s(I)'
_cod_data_source_file c3dt33070b.txt
_cod_data_source_block 9
_cod_original_cell_volume 2317.58(5)
_cod_database_code 7021401
_shelx_space_group_comment
;
The symmetry employed for this shelxl refinement is uniquely defined
by the following loop, which should always be used as a source of
symmetry information in preference to the above space-group names.
They are only intended as comments.
;
_shelx_estimated_absorpt_t_min 0.317
_shelx_estimated_absorpt_t_max 0.317

loop_
_space_group_symop_operation_xyz
'x, y, z'
'-x, -y, -z'

loop_
_atom_site_label
_atom_site_type_symbol
_atom_site_fract_x
_atom_site_fract_y
_atom_site_fract_z
_atom_site_U_iso_or_equiv
_atom_site_adp_type
_atom_site_occupancy
_atom_site_site_symmetry_order
_atom_site_calc_flag
_atom_site_refinement_flags_posn
_atom_site_refinement_flags_adp
_atom_site_refinement_flags_occupancy
_atom_site_disorder_assembly
_atom_site_disorder_group
Pb1 Pb 0.23895(2) 0.58955(2) 0.41403(2) 0.02126(3) Uani 1 1 d . . . . .
Pb2 Pb 0.30409(2) 0.75663(2) 0.19274(2) 0.02614(4) Uani 1 1 d . . . . .
S1 S 0.09353(7) 0.61522(6) 0.51011(6) 0.02870(16) Uani 1 1 d . . . . .
S2 S 0.16088(7) 0.74954(5) 0.29908(5) 0.02424(15) Uani 1 1 d . . . . .
S3 S 0.18627(8) 0.62695(6) 0.04080(6) 0.02991(17) Uani 1 1 d . . . . .
S4 S 0.43975(8) 0.63564(7) 0.28809(6) 0.03496(19) Uani 1 1 d . . . . .
N1 N 0.0818(2) 0.48668(19) 0.28066(18) 0.0285(6) Uani 1 1 d . . . . .
N2 N 0.2645(2) 0.4084(2) 0.4368(2) 0.0378(7) Uani 1 1 d . . . . .
C1A C 0.0663(6) 0.3934(4) 0.3073(5) 0.0322(18) Uani 0.620(14) 1 d . . P A 1
H11A H 0.0100 0.3491 0.2510 0.039 Uiso 0.620(14) 1 calc R U P A 1
H12A H 0.0317 0.4024 0.3596 0.039 Uiso 0.620(14) 1 calc R U P A 1
C2A C 0.1842(8) 0.3492(5) 0.3407(6) 0.0384(19) Uani 0.620(14) 1 d . . P A 1
H21A H 0.2237 0.3478 0.2918 0.046 Uiso 0.620(14) 1 calc R U P A 1
H22A H 0.1707 0.2818 0.3483 0.046 Uiso 0.620(14) 1 calc R U P A 1
C1B C 0.1199(11) 0.3790(6) 0.2784(7) 0.030(3) Uani 0.380(14) 1 d . . P A 2
H11B H 0.0536 0.3342 0.2313 0.036 Uiso 0.380(14) 1 calc R U P A 2
H12B H 0.1898 0.3727 0.2567 0.036 Uiso 0.380(14) 1 calc R U P A 2
C2B C 0.1508(10) 0.3507(8) 0.3757(10) 0.031(3) Uani 0.380(14) 1 d . . P A 2
H21B H 0.0869 0.3660 0.4033 0.037 Uiso 0.380(14) 1 calc R U P A 2
H22B H 0.1614 0.2805 0.3708 0.037 Uiso 0.380(14) 1 calc R U P A 2
C3 C 0.1058(4) 0.4942(4) 0.1928(3) 0.0598(13) Uani 1 1 d . . . . .
H3A H 0.1867 0.4757 0.1992 0.072 Uiso 1 1 calc R U . . .
H3B H 0.0990 0.5612 0.1820 0.072 Uiso 1 1 calc R U . . .
H3C H 0.0478 0.4510 0.1379 0.072 Uiso 1 1 calc R U . . .
C4 C -0.0386(3) 0.5181(5) 0.2680(4) 0.088(2) Uani 1 1 d . . . . .
H4A H -0.0955 0.4801 0.2086 0.106 Uiso 1 1 calc R U . . .
H4B H -0.0395 0.5870 0.2636 0.106 Uiso 1 1 calc R U . . .
H4C H -0.0612 0.5082 0.3232 0.106 Uiso 1 1 calc R U . . .
C5 C 0.3838(4) 0.3841(3) 0.4377(3) 0.0504(10) Uani 1 1 d . . . . .
H5A H 0.4435 0.4172 0.4982 0.061 Uiso 1 1 calc R U . . .
H5B H 0.3988 0.4049 0.3831 0.061 Uiso 1 1 calc R U . . .
H5C H 0.3889 0.3139 0.4324 0.061 Uiso 1 1 calc R U . . .
C6 C 0.2512(4) 0.3935(3) 0.5277(3) 0.0520(11) Uani 1 1 d . . . . .
H6A H 0.2626 0.3258 0.5345 0.062 Uiso 1 1 calc R U . . .
H6B H 0.1711 0.4087 0.5274 0.062 Uiso 1 1 calc R U . . .
H6C H 0.3111 0.4360 0.5820 0.062 Uiso 1 1 calc R U . . .
C11 C 0.1540(3) 0.7342(2) 0.5740(2) 0.0261(6) Uani 1 1 d . . . . .
C12 C 0.0935(3) 0.8151(2) 0.5443(2) 0.0294(7) Uani 1 1 d . . . . .
C13 C 0.1416(3) 0.9070(3) 0.5956(3) 0.0397(8) Uani 1 1 d . . . . .
H13 H 0.1016 0.9621 0.5763 0.048 Uiso 1 1 calc . U . . .
C14 C 0.2467(4) 0.9199(3) 0.6742(3) 0.0431(9) Uani 1 1 d . . . . .
H14 H 0.2789 0.9833 0.7078 0.052 Uiso 1 1 calc . U . . .
C15 C 0.3044(3) 0.8400(3) 0.7035(2) 0.0387(8) Uani 1 1 d . . . . .
H15 H 0.3761 0.8491 0.7576 0.046 Uiso 1 1 calc . U . . .
C16 C 0.2596(3) 0.7466(2) 0.6551(2) 0.0302(7) Uani 1 1 d . . . . .
C17 C -0.0200(3) 0.8046(3) 0.4594(3) 0.0365(8) Uani 1 1 d . . . . .
H17A H -0.0452 0.8690 0.4483 0.044 Uiso 1 1 calc R U . . .
H17B H -0.0824 0.7689 0.4724 0.044 Uiso 1 1 calc R U . . .
H17C H -0.0066 0.7692 0.4020 0.044 Uiso 1 1 calc R U . . .
C18 C 0.3255(3) 0.6616(3) 0.6889(3) 0.0409(8) Uani 1 1 d . . . . .
H18A H 0.3621 0.6326 0.6419 0.049 Uiso 1 1 calc R U . . .
H18B H 0.2696 0.6133 0.6949 0.049 Uiso 1 1 calc R U . . .
H18C H 0.3879 0.6836 0.7517 0.049 Uiso 1 1 calc R U . . .
C21 C 0.1951(3) 0.8744(2) 0.3563(2) 0.0227(6) Uani 1 1 d . . . . .
C22 C 0.3006(3) 0.9054(2) 0.4349(2) 0.0249(6) Uani 1 1 d . . . . .
C23 C 0.3240(3) 1.0035(2) 0.4741(2) 0.0325(7) Uani 1 1 d . . . . .
H23 H 0.3956 1.0253 0.5266 0.039 Uiso 1 1 calc . U . . .
C24 C 0.2450(3) 1.0697(2) 0.4379(3) 0.0380(8) Uani 1 1 d . . . . .
H24 H 0.2629 1.1367 0.4651 0.046 Uiso 1 1 calc . U . . .
C25 C 0.1399(3) 1.0388(2) 0.3622(3) 0.0358(8) Uani 1 1 d . . . . .
H25 H 0.0852 1.0848 0.3386 0.043 Uiso 1 1 calc . U . . .
C26 C 0.1133(3) 0.9415(2) 0.3201(2) 0.0273(6) Uani 1 1 d . . . . .
C27 C 0.3869(3) 0.8358(2) 0.4801(2) 0.0297(7) Uani 1 1 d . . . . .
H27A H 0.4590 0.8721 0.5277 0.036 Uiso 1 1 calc R U . . .
H27B H 0.4085 0.7937 0.4300 0.036 Uiso 1 1 calc R U . . .
H27C H 0.3497 0.7962 0.5121 0.036 Uiso 1 1 calc R U . . .
C28 C -0.0015(3) 0.9108(3) 0.2363(2) 0.0374(8) Uani 1 1 d . . . . .
H28A H -0.0519 0.9654 0.2289 0.045 Uiso 1 1 calc R U . . .
H28B H -0.0438 0.8567 0.2485 0.045 Uiso 1 1 calc R U . . .
H28C H 0.0169 0.8902 0.1770 0.045 Uiso 1 1 calc R U . . .
C31 C 0.1137(3) 0.7190(2) -0.0212(2) 0.0264(6) Uani 1 1 d . . . . .
C32 C 0.1695(3) 0.7668(3) -0.0730(2) 0.0329(7) Uani 1 1 d . . . . .
C33 C 0.1108(3) 0.8375(3) -0.1214(3) 0.0446(9) Uani 1 1 d . . . . .
H33 H 0.1472 0.8689 -0.1575 0.054 Uiso 1 1 calc . U . . .
C34 C 0.0011(4) 0.8629(3) -0.1182(3) 0.0531(11) Uani 1 1 d . . . . .
H34 H -0.0374 0.9120 -0.1512 0.064 Uiso 1 1 calc . U . . .
C35 C -0.0531(3) 0.8167(3) -0.0669(3) 0.0437(9) Uani 1 1 d . . . . .
H35 H -0.1284 0.8353 -0.0644 0.052 Uiso 1 1 calc . U . . .
C36 C 0.0004(3) 0.7432(2) -0.0188(2) 0.0310(7) Uani 1 1 d . . . . .
C37 C 0.2913(3) 0.7426(3) -0.0758(3) 0.0449(9) Uani 1 1 d . . . . .
H37A H 0.3170 0.7851 -0.1123 0.054 Uiso 1 1 calc R U . . .
H37B H 0.2877 0.6749 -0.1072 0.054 Uiso 1 1 calc R U . . .
H37C H 0.3486 0.7521 -0.0098 0.054 Uiso 1 1 calc R U . . .
C38 C -0.0643(3) 0.6924(3) 0.0328(2) 0.0375(8) Uani 1 1 d . . . . .
H38A H -0.0738 0.6226 0.0072 0.045 Uiso 1 1 calc R U . . .
H38B H -0.1432 0.7172 0.0227 0.045 Uiso 1 1 calc R U . . .
H38C H -0.0182 0.7041 0.1020 0.045 Uiso 1 1 calc R U . . .
C41 C 0.5418(3) 0.6262(2) 0.2232(2) 0.0275(7) Uani 1 1 d . . . . .
C42 C 0.5367(3) 0.5397(2) 0.1586(2) 0.0319(7) Uani 1 1 d . . . . .
C43 C 0.6187(4) 0.5298(3) 0.1101(3) 0.0458(9) Uani 1 1 d . . . . .
H43 H 0.6159 0.4714 0.0665 0.055 Uiso 1 1 calc . U . . .
C44 C 0.7034(4) 0.6036(4) 0.1246(3) 0.0568(12) Uani 1 1 d . . . . .
H44 H 0.7588 0.5960 0.0912 0.068 Uiso 1 1 calc . U . . .
C45 C 0.7082(3) 0.6881(4) 0.1872(3) 0.0550(11) Uani 1 1 d . . . . .
H45 H 0.7673 0.7385 0.1964 0.066 Uiso 1 1 calc . U . . .
C46 C 0.6281(3) 0.7022(3) 0.2379(3) 0.0380(8) Uani 1 1 d . . . . .
C47 C 0.4436(4) 0.4591(3) 0.1403(3) 0.0446(9) Uani 1 1 d . . . . .
H47A H 0.4563 0.4038 0.0961 0.054 Uiso 1 1 calc R U . . .
H47B H 0.3642 0.4813 0.1113 0.054 Uiso 1 1 calc R U . . .
H47C H 0.4492 0.4394 0.2014 0.054 Uiso 1 1 calc R U . . .
C48 C 0.6359(4) 0.7962(3) 0.3048(3) 0.0595(12) Uani 1 1 d . . . . .
H48A H 0.7157 0.8289 0.3233 0.071 Uiso 1 1 calc R U . . .
H48B H 0.6213 0.7837 0.3626 0.071 Uiso 1 1 calc R U . . .
H48C H 0.5759 0.8375 0.2722 0.071 Uiso 1 1 calc R U . . .
C51 C 0.3560(4) 0.0900(4) 0.0454(4) 0.0672(13) Uani 1 1 d D . . . .
C52 C 0.3799(3) 0.1827(3) 0.0951(3) 0.0533(11) Uani 1 1 d D . . . .
H52 H 0.4011 0.2315 0.0654 0.064 Uiso 1 1 calc . U . . .
C53 C 0.3748(4) 0.2085(4) 0.1852(4) 0.0758(16) Uani 1 1 d D . . . .
H53 H 0.3887 0.2746 0.2160 0.091 Uiso 1 1 calc . U . . .
C54 C 0.3497(4) 0.1391(4) 0.2319(4) 0.0700(14) Uani 1 1 d D . . . .
H54 H 0.3485 0.1569 0.2958 0.084 Uiso 1 1 calc . U . . .
C55 C 0.3270(6) 0.0474(4) 0.1877(4) 0.0798(16) Uani 1 1 d D . . . .
H55 H 0.3085 -0.0005 0.2195 0.096 Uiso 1 1 calc . U . . .
C56 C 0.3304(6) 0.0206(4) 0.0924(4) 0.0859(18) Uani 1 1 d D . . . .
H56 H 0.3149 -0.0454 0.0611 0.103 Uiso 1 1 calc . U . . .
C57 C 0.3596(6) 0.0652(6) -0.0538(4) 0.111(3) Uani 1 1 d D . . . .
H57A H 0.2780 0.0580 -0.1003 0.134 Uiso 1 1 calc R U . . .
H57B H 0.3973 0.0042 -0.0610 0.134 Uiso 1 1 calc R U . . .
H57C H 0.4057 0.1170 -0.0658 0.134 Uiso 1 1 calc R U . . .

loop_
_atom_site_aniso_label
_atom_site_aniso_U_11
_atom_site_aniso_U_22
_atom_site_aniso_U_33
_atom_site_aniso_U_23
_atom_site_aniso_U_13
_atom_site_aniso_U_12
Pb1 0.02160(6) 0.02040(6) 0.02146(6) 0.00418(4) 0.00683(4) 0.00037(4)
Pb2 0.02959(6) 0.02639(7) 0.02333(6) 0.00641(5) 0.00930(5) 0.00219(5)
S1 0.0316(4) 0.0254(4) 0.0329(4) 0.0026(3) 0.0173(3) 0.0002(3)
S2 0.0291(4) 0.0195(4) 0.0233(3) 0.0030(3) 0.0085(3) 0.0003(3)
S3 0.0408(4) 0.0262(4) 0.0235(4) 0.0050(3) 0.0117(3) 0.0048(3)
S4 0.0349(4) 0.0490(5) 0.0272(4) 0.0140(4) 0.0148(3) 0.0164(4)
N1 0.0308(14) 0.0283(14) 0.0214(12) 0.0068(11) 0.0015(11) -0.0057(11)
N2 0.0328(15) 0.0225(14) 0.0467(17) 0.0080(12) -0.0021(13) 0.0012(11)
C1A 0.032(3) 0.024(3) 0.039(3) 0.005(2) 0.012(3) -0.008(2)
C2A 0.045(4) 0.022(3) 0.040(4) -0.001(3) 0.006(3) 0.003(3)
C1B 0.042(6) 0.016(4) 0.027(5) 0.000(3) 0.008(4) -0.007(4)
C2B 0.031(6) 0.021(5) 0.036(7) 0.009(4) 0.003(4) -0.003(4)
C3 0.074(3) 0.074(3) 0.0261(19) -0.0094(19) 0.0208(19) -0.034(2)
C4 0.024(2) 0.152(6) 0.056(3) -0.034(3) -0.0027(19) -0.007(3)
C5 0.051(2) 0.048(2) 0.058(3) 0.016(2) 0.022(2) 0.0252(19)
C6 0.043(2) 0.038(2) 0.091(3) 0.039(2) 0.030(2) 0.0134(17)
C11 0.0315(16) 0.0251(16) 0.0280(15) 0.0030(12) 0.0192(13) 0.0024(12)
C12 0.0348(17) 0.0280(17) 0.0341(17) 0.0088(13) 0.0217(14) 0.0052(13)
C13 0.055(2) 0.0259(18) 0.049(2) 0.0099(15) 0.0304(18) 0.0047(15)
C14 0.061(2) 0.032(2) 0.040(2) -0.0022(16) 0.0269(19) -0.0092(17)
C15 0.046(2) 0.041(2) 0.0265(17) -0.0004(15) 0.0134(15) -0.0079(16)
C16 0.0378(17) 0.0312(18) 0.0260(16) 0.0067(13) 0.0158(14) 0.0019(14)
C17 0.0332(17) 0.0356(19) 0.047(2) 0.0148(16) 0.0181(16) 0.0107(14)
C18 0.045(2) 0.043(2) 0.0309(18) 0.0063(15) 0.0078(16) 0.0071(16)
C21 0.0285(15) 0.0167(14) 0.0258(15) 0.0007(11) 0.0143(12) -0.0006(11)
C22 0.0284(15) 0.0231(16) 0.0262(15) 0.0031(12) 0.0139(12) -0.0012(12)
C23 0.0366(17) 0.0289(18) 0.0303(17) -0.0013(13) 0.0126(14) -0.0059(14)
C24 0.053(2) 0.0219(17) 0.0394(19) -0.0027(14) 0.0201(17) -0.0035(15)
C25 0.048(2) 0.0263(17) 0.0411(19) 0.0092(14) 0.0234(16) 0.0100(15)
C26 0.0341(16) 0.0232(16) 0.0286(16) 0.0056(12) 0.0154(13) 0.0035(12)
C27 0.0291(16) 0.0290(17) 0.0267(16) 0.0020(13) 0.0055(13) -0.0014(13)
C28 0.0373(18) 0.0327(19) 0.0375(19) 0.0112(15) 0.0041(15) 0.0069(15)
C31 0.0324(16) 0.0255(16) 0.0193(14) 0.0037(12) 0.0068(12) -0.0009(12)
C32 0.0344(17) 0.0345(19) 0.0287(16) 0.0070(14) 0.0091(14) -0.0028(14)
C33 0.047(2) 0.047(2) 0.042(2) 0.0232(18) 0.0110(17) -0.0013(17)
C34 0.046(2) 0.055(3) 0.059(3) 0.036(2) 0.007(2) 0.0094(19)
C35 0.0330(18) 0.050(2) 0.049(2) 0.0178(18) 0.0104(16) 0.0060(16)
C36 0.0303(16) 0.0358(19) 0.0237(15) 0.0061(13) 0.0050(13) -0.0034(13)
C37 0.048(2) 0.051(2) 0.048(2) 0.0180(18) 0.0290(18) 0.0066(18)
C38 0.0341(18) 0.048(2) 0.0303(17) 0.0059(15) 0.0115(14) -0.0020(15)
C41 0.0249(15) 0.0337(18) 0.0243(15) 0.0109(13) 0.0061(12) 0.0084(13)
C42 0.0330(17) 0.0350(18) 0.0291(16) 0.0110(14) 0.0096(14) 0.0131(14)
C43 0.051(2) 0.054(2) 0.042(2) 0.0149(18) 0.0239(18) 0.0242(19)
C44 0.040(2) 0.091(4) 0.051(3) 0.027(2) 0.0251(19) 0.016(2)
C45 0.0280(18) 0.078(3) 0.059(3) 0.030(2) 0.0069(18) -0.0084(19)
C46 0.0285(16) 0.041(2) 0.0384(19) 0.0120(16) 0.0020(14) 0.0010(14)
C47 0.060(2) 0.0271(19) 0.047(2) 0.0091(16) 0.0181(19) 0.0051(17)
C48 0.050(2) 0.044(2) 0.061(3) 0.001(2) -0.008(2) -0.0114(19)
C51 0.062(3) 0.062(3) 0.067(3) 0.004(3) 0.013(2) 0.005(2)
C52 0.037(2) 0.044(2) 0.076(3) 0.000(2) 0.021(2) -0.0033(17)
C53 0.061(3) 0.057(3) 0.105(4) -0.009(3) 0.035(3) -0.012(2)
C54 0.061(3) 0.072(4) 0.072(3) 0.005(3) 0.020(3) 0.004(3)
C55 0.109(5) 0.056(3) 0.090(4) 0.030(3) 0.046(4) 0.016(3)
C56 0.121(5) 0.041(3) 0.092(4) 0.010(3) 0.032(4) 0.008(3)
C57 0.106(5) 0.155(7) 0.054(3) -0.015(4) 0.020(3) 0.016(5)

loop_
_atom_type_symbol
_atom_type_description
_atom_type_scat_dispersion_real
_atom_type_scat_dispersion_imag
_atom_type_scat_source
C C 0.0033 0.0016 'International Tables Vol C Tables 4.2.6.8 and 6.1.1.4'
H H 0.0000 0.0000 'International Tables Vol C Tables 4.2.6.8 and 6.1.1.4'
N N 0.0061 0.0033 'International Tables Vol C Tables 4.2.6.8 and 6.1.1.4'
S S 0.1246 0.1234 'International Tables Vol C Tables 4.2.6.8 and 6.1.1.4'
Pb Pb -3.3944 10.1111 'International Tables Vol C Tables 4.2.6.8 and 6.1.1.4'

loop_
_geom_angle_atom_site_label_1
_geom_angle_atom_site_label_2
_geom_angle_atom_site_label_3
_geom_angle
N1 Pb1 S1 89.57(7)
N1 Pb1 N2 71.94(9)
S1 Pb1 N2 93.16(7)
N1 Pb1 S2 85.28(6)
S1 Pb1 S2 97.12(2)
N2 Pb1 S2 154.91(7)
S3 Pb2 S4 96.07(3)
S3 Pb2 S2 99.62(2)
S4 Pb2 S2 89.42(2)
C11 S1 Pb1 96.35(10)
C21 S2 Pb2 94.16(10)
C21 S2 Pb1 120.84(10)
Pb2 S2 Pb1 107.27(2)
C31 S3 Pb2 91.12(10)
C41 S4 Pb2 96.63(10)
C3 N1 C1A 122.0(4)
C3 N1 C4 106.9(4)
C1A N1 C4 98.3(5)
C3 N1 C1B 92.8(5)
C4 N1 C1B 126.5(6)
C3 N1 Pb1 106.7(2)
C1A N1 Pb1 109.3(3)
C4 N1 Pb1 113.5(2)
C1B N1 Pb1 106.9(4)
C5 N2 C6 108.9(3)
C5 N2 C2B 125.4(7)
C6 N2 C2B 93.8(7)
C5 N2 C2A 102.3(5)
C6 N2 C2A 120.5(5)
C5 N2 Pb1 108.5(2)
C6 N2 Pb1 111.5(2)
C2B N2 Pb1 107.7(4)
C2A N2 Pb1 104.2(3)
N1 C1A C2A 110.7(7)
N1 C1A H11A 109.5
C2A C1A H11A 109.5
N1 C1A H12A 109.5
C2A C1A H12A 109.5
H11A C1A H12A 108.1
C1A C2A N2 110.0(6)
C1A C2A H21A 109.7
N2 C2A H21A 109.7
C1A C2A H22A 109.7
N2 C2A H22A 109.7
H21A C2A H22A 108.2
C2B C1B N1 111.8(10)
C2B C1B H11B 109.3
N1 C1B H11B 109.3
C2B C1B H12B 109.3
N1 C1B H12B 109.3
H11B C1B H12B 107.9
N2 C2B C1B 105.7(10)
N2 C2B H21B 110.6
C1B C2B H21B 110.6
N2 C2B H22B 110.6
C1B C2B H22B 110.6
H21B C2B H22B 108.7
N1 C3 H3A 109.5
N1 C3 H3B 109.5
H3A C3 H3B 109.5
N1 C3 H3C 109.5
H3A C3 H3C 109.5
H3B C3 H3C 109.5
N1 C4 H4A 109.5
N1 C4 H4B 109.5
H4A C4 H4B 109.5
N1 C4 H4C 109.5
H4A C4 H4C 109.5
H4B C4 H4C 109.5
N2 C5 H5A 109.5
N2 C5 H5B 109.5
H5A C5 H5B 109.5
N2 C5 H5C 109.5
H5A C5 H5C 109.5
H5B C5 H5C 109.5
N2 C6 H6A 109.5
N2 C6 H6B 109.5
H6A C6 H6B 109.5
N2 C6 H6C 109.5
H6A C6 H6C 109.5
H6B C6 H6C 109.5
C16 C11 C12 120.5(3)
C16 C11 S1 120.1(2)
C12 C11 S1 119.5(2)
C13 C12 C11 118.5(3)
C13 C12 C17 119.5(3)
C11 C12 C17 122.0(3)
C14 C13 C12 121.4(3)
C14 C13 H13 119.3
C12 C13 H13 119.3
C15 C14 C13 119.6(3)
C15 C14 H14 120.2
C13 C14 H14 120.2
C14 C15 C16 121.2(3)
C14 C15 H15 119.4
C16 C15 H15 119.4
C15 C16 C11 118.8(3)
C15 C16 C18 119.6(3)
C11 C16 C18 121.6(3)
C12 C17 H17A 109.5
C12 C17 H17B 109.5
H17A C17 H17B 109.5
C12 C17 H17C 109.5
H17A C17 H17C 109.5
H17B C17 H17C 109.5
C16 C18 H18A 109.5
C16 C18 H18B 109.5
H18A C18 H18B 109.5
C16 C18 H18C 109.5
H18A C18 H18C 109.5
H18B C18 H18C 109.5
C22 C21 C26 120.4(3)
C22 C21 S2 121.5(2)
C26 C21 S2 118.1(2)
C23 C22 C21 118.8(3)
C23 C22 C27 118.8(3)
C21 C22 C27 122.3(3)
C24 C23 C22 121.0(3)
C24 C23 H23 119.5
C22 C23 H23 119.5
C23 C24 C25 120.1(3)
C23 C24 H24 120.0
C25 C24 H24 120.0
C24 C25 C26 120.9(3)
C24 C25 H25 119.6
C26 C25 H25 119.6
C25 C26 C21 118.8(3)
C25 C26 C28 119.3(3)
C21 C26 C28 121.9(3)
C22 C27 H27A 109.5
C22 C27 H27B 109.5
H27A C27 H27B 109.5
C22 C27 H27C 109.5
H27A C27 H27C 109.5
H27B C27 H27C 109.5
C26 C28 H28A 109.5
C26 C28 H28B 109.5
H28A C28 H28B 109.5
C26 C28 H28C 109.5
H28A C28 H28C 109.5
H28B C28 H28C 109.5
C36 C31 C32 120.2(3)
C36 C31 S3 119.7(2)
C32 C31 S3 120.1(2)
C33 C32 C31 119.1(3)
C33 C32 C37 119.8(3)
C31 C32 C37 121.1(3)
C34 C33 C32 121.2(4)
C34 C33 H33 119.4
C32 C33 H33 119.4
C33 C34 C35 119.8(4)
C33 C34 H34 120.1
C35 C34 H34 120.1
C34 C35 C36 121.5(3)
C34 C35 H35 119.2
C36 C35 H35 119.2
C35 C36 C31 118.2(3)
C35 C36 C38 119.5(3)
C31 C36 C38 122.3(3)
C32 C37 H37A 109.5
C32 C37 H37B 109.5
H37A C37 H37B 109.5
C32 C37 H37C 109.5
H37A C37 H37C 109.5
H37B C37 H37C 109.5
C36 C38 H38A 109.5
C36 C38 H38B 109.5
H38A C38 H38B 109.5
C36 C38 H38C 109.5
H38A C38 H38C 109.5
H38B C38 H38C 109.5
C42 C41 C46 120.3(3)
C42 C41 S4 118.5(3)
C46 C41 S4 121.2(3)
C43 C42 C41 119.2(3)
C43 C42 C47 119.8(3)
C41 C42 C47 121.0(3)
C44 C43 C42 120.7(4)
C44 C43 H43 119.7
C42 C43 H43 119.7
C45 C44 C43 120.2(4)
C45 C44 H44 119.9
C43 C44 H44 119.9
C44 C45 C46 121.6(4)
C44 C45 H45 119.2
C46 C45 H45 119.2
C45 C46 C41 118.0(4)
C45 C46 C48 119.8(4)
C41 C46 C48 122.2(4)
C42 C47 H47A 109.5
C42 C47 H47B 109.5
H47A C47 H47B 109.5
C42 C47 H47C 109.5
H47A C47 H47C 109.5
H47B C47 H47C 109.5
C46 C48 H48A 109.5
C46 C48 H48B 109.5
H48A C48 H48B 109.5
C46 C48 H48C 109.5
H48A C48 H48C 109.5
H48B C48 H48C 109.5
C52 C51 C56 116.8(5)
C52 C51 C57 121.2(5)
C56 C51 C57 121.9(5)
C53 C52 C51 122.9(5)
C53 C52 H52 118.6
C51 C52 H52 118.6
C52 C53 C54 120.1(5)
C52 C53 H53 120.0
C54 C53 H53 120.0
C55 C54 C53 119.8(5)
C55 C54 H54 120.1
C53 C54 H54 120.1
C54 C55 C56 120.1(5)
C54 C55 H55 119.9
C56 C55 H55 119.9
C51 C56 C55 120.2(5)
C51 C56 H56 119.9
C55 C56 H56 119.9
C51 C57 H57A 109.5
C51 C57 H57B 109.5
H57A C57 H57B 109.5
C51 C57 H57C 109.5
H57A C57 H57C 109.5
H57B C57 H57C 109.5

loop_
_geom_bond_atom_site_label_1
_geom_bond_atom_site_label_2
_geom_bond_distance
Pb1 N1 2.455(2)
Pb1 S1 2.5880(8)
Pb1 N2 2.632(3)
Pb1 S2 3.0276(8)
Pb2 S3 2.6172(8)
Pb2 S4 2.6257(8)
Pb2 S2 2.7027(8)
S1 C11 1.785(3)
S2 C21 1.793(3)
S3 C31 1.783(3)
S4 C41 1.785(3)
N1 C3 1.455(4)
N1 C1A 1.458(6)
N1 C4 1.467(5)
N1 C1B 1.583(10)
N2 C5 1.463(5)
N2 C6 1.468(5)
N2 C2B 1.490(11)
N2 C2A 1.525(7)
C1A C2A 1.507(12)
C1A H11A 0.9900
C1A H12A 0.9900
C2A H21A 0.9900
C2A H22A 0.9900
C1B C2B 1.500(18)
C1B H11B 0.9900
C1B H12B 0.9900
C2B H21B 0.9900
C2B H22B 0.9900
C3 H3A 0.9800
C3 H3B 0.9800
C3 H3C 0.9800
C4 H4A 0.9800
C4 H4B 0.9800
C4 H4C 0.9800
C5 H5A 0.9800
C5 H5B 0.9800
C5 H5C 0.9800
C6 H6A 0.9800
C6 H6B 0.9800
C6 H6C 0.9800
C11 C16 1.410(4)
C11 C12 1.411(4)
C12 C13 1.390(5)
C12 C17 1.499(5)
C13 C14 1.387(6)
C13 H13 0.9500
C14 C15 1.383(6)
C14 H14 0.9500
C15 C16 1.390(5)
C15 H15 0.9500
C16 C18 1.504(5)
C17 H17A 0.9800
C17 H17B 0.9800
C17 H17C 0.9800
C18 H18A 0.9800
C18 H18B 0.9800
C18 H18C 0.9800
C21 C22 1.406(4)
C21 C26 1.407(4)
C22 C23 1.388(4)
C22 C27 1.503(4)
C23 C24 1.378(5)
C23 H23 0.9500
C24 C25 1.383(5)
C24 H24 0.9500
C25 C26 1.389(5)
C25 H25 0.9500
C26 C28 1.511(4)
C27 H27A 0.9800
C27 H27B 0.9800
C27 H27C 0.9800
C28 H28A 0.9800
C28 H28B 0.9800
C28 H28C 0.9800
C31 C36 1.407(4)
C31 C32 1.414(5)
C32 C33 1.386(5)
C32 C37 1.509(5)
C33 C34 1.374(6)
C33 H33 0.9500
C34 C35 1.382(6)
C34 H34 0.9500
C35 C36 1.398(5)
C35 H35 0.9500
C36 C38 1.505(5)
C37 H37A 0.9800
C37 H37B 0.9800
C37 H37C 0.9800
C38 H38A 0.9800
C38 H38B 0.9800
C38 H38C 0.9800
C41 C42 1.404(5)
C41 C46 1.408(5)
C42 C43 1.394(5)
C42 C47 1.498(5)
C43 C44 1.373(6)
C43 H43 0.9500
C44 C45 1.369(7)
C44 H44 0.9500
C45 C46 1.400(6)
C45 H45 0.9500
C46 C48 1.497(6)
C47 H47A 0.9800
C47 H47B 0.9800
C47 H47C 0.9800
C48 H48A 0.9800
C48 H48B 0.9800
C48 H48C 0.9800
C51 C52 1.359(6)
C51 C56 1.380(7)
C51 C57 1.480(7)
C52 C53 1.357(7)
C52 H52 0.9500
C53 C54 1.373(7)
C53 H53 0.9500
C54 C55 1.323(7)
C54 H54 0.9500
C55 C56 1.425(8)
C55 H55 0.9500
C56 H56 0.9500
C57 H57A 0.9800
C57 H57B 0.9800
C57 H57C 0.9800

loop_
_geom_torsion_atom_site_label_1
_geom_torsion_atom_site_label_2
_geom_torsion_atom_site_label_3
_geom_torsion_atom_site_label_4
_geom_torsion
C3 N1 C1A C2A 72.9(7)
C4 N1 C1A C2A -171.1(6)
C1B N1 C1A C2A 39.3(8)
Pb1 N1 C1A C2A -52.5(8)
N1 C1A C2A N2 68.5(10)
C5 N2 C2A C1A -156.9(7)
C6 N2 C2A C1A 82.2(8)
C2B N2 C2A C1A 57.0(12)
Pb1 N2 C2A C1A -43.9(9)
C3 N1 C1B C2B 159.7(10)
C1A N1 C1B C2B -48.3(10)
C4 N1 C1B C2B -86.7(10)
Pb1 N1 C1B C2B 51.3(11)
C5 N2 C2B C1B -81.2(10)
C6 N2 C2B C1B 162.2(10)
C2A N2 C2B C1B -39.3(11)
Pb1 N2 C2B C1B 48.2(12)
N1 C1B C2B N2 -69.5(14)
Pb1 S1 C11 C16 -79.0(2)
Pb1 S1 C11 C12 102.7(2)
C16 C11 C12 C13 1.2(5)
S1 C11 C12 C13 179.5(2)
C16 C11 C12 C17 -179.0(3)
S1 C11 C12 C17 -0.8(4)
C11 C12 C13 C14 0.1(5)
C17 C12 C13 C14 -179.6(3)
C12 C13 C14 C15 -1.0(6)
C13 C14 C15 C16 0.4(6)
C14 C15 C16 C11 0.9(5)
C14 C15 C16 C18 179.6(3)
C12 C11 C16 C15 -1.7(5)
S1 C11 C16 C15 -180.0(2)
C12 C11 C16 C18 179.6(3)
S1 C11 C16 C18 1.4(4)
Pb2 S2 C21 C22 -80.3(2)
Pb1 S2 C21 C22 32.7(3)
Pb2 S2 C21 C26 99.4(2)
Pb1 S2 C21 C26 -147.6(2)
C26 C21 C22 C23 -1.9(4)
S2 C21 C22 C23 177.8(2)
C26 C21 C22 C27 176.1(3)
S2 C21 C22 C27 -4.2(4)
C21 C22 C23 C24 0.9(5)
C27 C22 C23 C24 -177.1(3)
C22 C23 C24 C25 0.7(5)
C23 C24 C25 C26 -1.3(5)
C24 C25 C26 C21 0.3(5)
C24 C25 C26 C28 -178.9(3)
C22 C21 C26 C25 1.3(5)
S2 C21 C26 C25 -178.4(2)
C22 C21 C26 C28 -179.5(3)
S2 C21 C26 C28 0.8(4)
Pb2 S3 C31 C36 -94.7(2)
Pb2 S3 C31 C32 85.7(2)
C36 C31 C32 C33 -0.2(5)
S3 C31 C32 C33 179.4(3)
C36 C31 C32 C37 179.5(3)
S3 C31 C32 C37 -1.0(4)
C31 C32 C33 C34 1.3(6)
C37 C32 C33 C34 -178.3(4)
C32 C33 C34 C35 -0.8(7)
C33 C34 C35 C36 -0.9(7)
C34 C35 C36 C31 1.9(6)
C34 C35 C36 C38 -177.6(4)
C32 C31 C36 C35 -1.4(5)
S3 C31 C36 C35 179.1(3)
C32 C31 C36 C38 178.1(3)
S3 C31 C36 C38 -1.5(4)
Pb2 S4 C41 C42 -107.7(2)
Pb2 S4 C41 C46 74.1(3)
C46 C41 C42 C43 0.6(5)
S4 C41 C42 C43 -177.6(3)
C46 C41 C42 C47 -178.5(3)
S4 C41 C42 C47 3.3(4)
C41 C42 C43 C44 -0.3(5)
C47 C42 C43 C44 178.8(4)
C42 C43 C44 C45 0.0(6)
C43 C44 C45 C46 0.0(6)
C44 C45 C46 C41 0.4(6)
C44 C45 C46 C48 -179.4(4)
C42 C41 C46 C45 -0.7(5)
S4 C41 C46 C45 177.5(3)
C42 C41 C46 C48 179.1(3)
S4 C41 C46 C48 -2.7(5)
C56 C51 C52 C53 -2.6(7)
C57 C51 C52 C53 178.4(5)
C51 C52 C53 C54 2.9(7)
C52 C53 C54 C55 -1.9(8)
C53 C54 C55 C56 0.9(9)
C52 C51 C56 C55 1.4(9)
C57 C51 C56 C55 -179.6(6)
C54 C55 C56 C51 -0.7(10)
